data_1566652
loop_
_publ_author_name
'del Rosso, L.'
'Grazzi, F.'
'Celli, M.'
'Colognesi, D.'
'Garcia-Sakai, V.'
'Ulivi, L.'

_publ_section_title
;
 Refined structure of metastable ice XVII from neutron diffraction
 measurements
;
_journal_name_full 'The Journal of Physical Chemistry C'
_journal_page_first 26955
_journal_volume 120
_journal_year 2016
_chemical_formula_sum 'D2 O'
_chemical_name_common 'ice XVII'
_space_group_IT_number 178
_space_group_name_Hall 'P 61 2 (0 0 5)'
_space_group_name_H-M_alt 'P 61 2 2'
_cell_angle_alpha 90.000000
_cell_angle_beta 90.000000
_cell_angle_gamma 120.000000
_cell_formula_units_Z 6
_cell_length_a 6.32849(14)
_cell_length_b 6.32849(14)
_cell_length_c 6.05472(22)
_cell_volume 210.003(10)
_cod_data_source_file iceXVII_delRosso2016.cif
_cod_data_source_block iceXVII_delRosso2016
_cod_original_cell_volume 210.00
_cod_original_formula_sum 'D2 O1'
_cod_database_code 1566652

loop_
_space_group_symop_operation_xyz
'x, y, z'
'-y, x-y, z+1/3'
'-x+y, -x, z+2/3'
'-x, -y, z+1/2'
'y, -x+y, z+5/6'
'x-y, x, z+1/6'
'y, x, -z+1/3'
'x-y, -y, -z'
'-x, -x+y, -z+2/3'
'-y, -x, -z+5/6'
'-x+y, y, -z+1/2'
'x, x-y, -z+1/6'

loop_
_atom_site_label
_atom_site_occupancy
_atom_site_fract_x
_atom_site_fract_y
_atom_site_fract_z
_atom_site_adp_type
_atom_site_B_iso_or_equiv
_atom_site_type_symbol
O1 1.0 0.23578(37) 0.47156(37) 0.250000 Biso 2.37(10) O
D1 0.5000 0.6573(10) 0.42197(95) 0.8769(13) Biso 4.05(16) D
D2 0.5000 0.93633(99) 0.62954(72) 0.80539(92) Biso 3.34(14) D
